data_2239407
loop_
_publ_author_name
'Kars, Mohammed'
'Roisnel, Thierry'
'Dorcet, Vincent'
'Rebbah, Allaoua'
'Otero-Di\'az, L. Carlos'

_publ_section_title
;
 Cd~4~As~2~Br~3~
;
_journal_coeditor_code VN2080
_journal_issue 3
_journal_name_full 'Acta Crystallographica Section E'
_journal_page_first i15
_journal_paper_doi 10.1107/S160053681400395X
_journal_volume 70
_journal_year 2014
_chemical_formula_iupac 'Cd4 As2 Br3'
_chemical_formula_moiety 'As2 Br3 Cd4'
_chemical_formula_sum 'As2 Br3 Cd4'
_chemical_formula_weight 839.17
_chemical_name_systematic
;
Tetracadmium diarsenide tribromide
;
_space_group_IT_number 205
_symmetry_cell_setting cubic
_symmetry_space_group_name_Hall '-P 2ac 2ab 3'
_symmetry_space_group_name_H-M 'P a -3'
_atom_sites_solution_primary direct
_atom_sites_solution_secondary difmap
_audit_conform_dict_name cif_core.dic
_audit_conform_dict_version 2.4.3
_audit_creation_method 'WinGX routine CIF_UPDATE'
_cell_angle_alpha 90
_cell_angle_beta 90
_cell_angle_gamma 90
_cell_formula_units_Z 8
_cell_length_a 12.625(4)
_cell_length_b 12.625
_cell_length_c 12.625
_cell_measurement_reflns_used 1340
_cell_measurement_temperature 150(2)
_cell_measurement_theta_max 34.89
_cell_measurement_theta_min 2.79
_cell_volume 2012.3(6)
_computing_cell_refinement 'SAINT (Bruker, 2006)'
_computing_data_collection 'APEX2 (Bruker, 2006)'
_computing_data_reduction 'SAINT (Bruker, 2006)'
_computing_molecular_graphics '<i>DIAMOND</i> (Brandenburg & Putz, 1999)'
_computing_publication_material '<i>WinGX</i> (Farrugia, 2012) and <i>CRYSCAL</i> (Roisnel, 2013)'
_computing_structure_refinement 'SHELXL97 (Sheldrick, 2008)'
_computing_structure_solution 'SIR97 (Altomare <i>et al.</i>, 1999)'
_diffrn_ambient_temperature 150(2)
_diffrn_measured_fraction_theta_full 0.999
_diffrn_measured_fraction_theta_max 0.999
_diffrn_measurement_device_type 'Bruker APEXII'
_diffrn_measurement_method 'CCD rotation images, thin slices'
_diffrn_radiation_monochromator graphite
_diffrn_radiation_type MoK\a
_diffrn_radiation_wavelength 0.71073
_diffrn_reflns_av_R_equivalents 0.0879
_diffrn_reflns_limit_h_max 15
_diffrn_reflns_limit_h_min -17
_diffrn_reflns_limit_k_max 10
_diffrn_reflns_limit_k_min -20
_diffrn_reflns_limit_l_max 19
_diffrn_reflns_limit_l_min -12
_diffrn_reflns_number 6624
_diffrn_reflns_theta_full 34.94
_diffrn_reflns_theta_max 34.94
_diffrn_reflns_theta_min 2.79
_exptl_absorpt_coefficient_mu 26.700
_exptl_absorpt_correction_T_max 0.0107
_exptl_absorpt_correction_T_min 0.0049
_exptl_absorpt_correction_type multi-scan
_exptl_absorpt_process_details '(<i>SADABS</i>; Bruker, 2001)'
_exptl_crystal_colour red
_exptl_crystal_density_diffrn 5.54
_exptl_crystal_density_method 'not measured'
_exptl_crystal_description prism
_exptl_crystal_F_000 2904
_exptl_crystal_size_max 0.21
_exptl_crystal_size_mid 0.2
_exptl_crystal_size_min 0.17
_refine_diff_density_max 1.932
_refine_diff_density_min -1.571
_refine_ls_extinction_coef 0.00161(12)
_refine_ls_extinction_expression Fc^*^=kFc[1+0.001xFc^2^\l^3^/sin(2\q)]^-1/4^
_refine_ls_extinction_method 'SHELXL97 (Sheldrick, 2008)'
_refine_ls_goodness_of_fit_ref 1.09
_refine_ls_matrix_type full
_refine_ls_number_parameters 29
_refine_ls_number_reflns 1485
_refine_ls_number_restraints 0
_refine_ls_restrained_S_all 1.09
_refine_ls_R_factor_all 0.0508
_refine_ls_R_factor_gt 0.0386
_refine_ls_shift/su_max 0.003
_refine_ls_shift/su_mean 0.001
_refine_ls_structure_factor_coef Fsqd
_refine_ls_weighting_details 'calc w=1/[\s^2^(Fo^2^)+(0.0052P)^2^+11.0012P] where P=(Fo^2^+2Fc^2^)/3'
_refine_ls_weighting_scheme calc
_refine_ls_wR_factor_gt 0.0883
_refine_ls_wR_factor_ref 0.0923
_reflns_number_gt 1238
_reflns_number_total 1485
_reflns_threshold_expression I>2sigma(I)
_cod_data_source_file vn2080sup1.cf
_cod_data_source_block I
_cod_original_cell_volume 2012.4(6)
_cod_database_code 2239407

loop_
_symmetry_equiv_pos_as_xyz
'x, y, z'
'-x+1/2, -y, z+1/2'
'x+1/2, -y+1/2, -z'
'-x, y+1/2, -z+1/2'
'z, x, y'
'y, z, x'
'-z+1/2, -x, y+1/2'
'-y, z+1/2, -x+1/2'
'z+1/2, -x+1/2, -y'
'-y+1/2, -z, x+1/2'
'-z, x+1/2, -y+1/2'
'y+1/2, -z+1/2, -x'
'-x, -y, -z'
'x-1/2, y, -z-1/2'
'-x-1/2, y-1/2, z'
'x, -y-1/2, z-1/2'
'-z, -x, -y'
'-y, -z, -x'
'z-1/2, x, -y-1/2'
'y, -z-1/2, x-1/2'
'-z-1/2, x-1/2, y'
'y-1/2, z, -x-1/2'
'z, -x-1/2, y-1/2'
'-y-1/2, z-1/2, x'

loop_
_atom_site_type_symbol
_atom_site_label
_atom_site_fract_x
_atom_site_fract_y
_atom_site_fract_z
_atom_site_U_iso_or_equiv
_atom_site_adp_type
_atom_site_calc_flag
_atom_site_refinement_flags
_atom_site_occupancy
_atom_site_symmetry_multiplicity
Cd Cd1 0.02627(4) -0.01237(4) 0.24906(3) 0.00853(12) Uani d . 1 1
Cd Cd2 0.21971(3) 0.21971(3) 0.21971(3) 0.00892(16) Uani d S 1 3
As As1 0.44525(4) 0.44525(4) 0.44525(4) 0.00244(19) Uani d S 1 3
As As2 0.10239(5) 0.10239(5) 0.10239(5) 0.00298(19) Uani d S 1 3
Br Br1 0.18751(5) 0.43173(4) 0.26201(5) 0.00566(13) Uani d . 1 1

loop_
_atom_site_aniso_label
_atom_site_aniso_U_11
_atom_site_aniso_U_22
_atom_site_aniso_U_33
_atom_site_aniso_U_12
_atom_site_aniso_U_13
_atom_site_aniso_U_23
Cd1 0.0091(2) 0.0118(2) 0.00468(19) -0.00282(14) 0.00066(14) 0.00389(14)
Cd2 0.00892(16) 0.00892(16) 0.00892(16) -0.00209(14) -0.00209(14) -0.00209(14)
As1 0.00244(19) 0.00244(19) 0.00244(19) 0.00002(17) 0.00002(17) 0.00002(17)
As2 0.00298(19) 0.00298(19) 0.00298(19) 0.00131(18) 0.00131(18) 0.00131(18)
Br1 0.0036(2) 0.0050(2) 0.0083(3) 0.00048(17) -0.00135(18) -0.00099(18)

loop_
_atom_type_symbol
_atom_type_description
_atom_type_scat_dispersion_real
_atom_type_scat_dispersion_imag
_atom_type_scat_source
As As 0.0499 2.0058 'International Tables Vol C Tables 4.2.6.8 and 6.1.1.4'
Br Br -0.2901 2.4595 'International Tables Vol C Tables 4.2.6.8 and 6.1.1.4'
Cd Cd -0.8075 1.2024 'International Tables Vol C Tables 4.2.6.8 and 6.1.1.4'

loop_
_geom_angle_atom_site_label_1
_geom_angle_atom_site_label_2
_geom_angle_atom_site_label_3
_geom_angle_site_symmetry_1
_geom_angle_site_symmetry_3
_geom_angle
As2 Cd1 As1 . 15_655 140.50(3)
As2 Cd1 Br1 . 4_545 118.24(3)
As1 Cd1 Br1 15_655 4_545 97.55(2)
As2 Cd1 Br1 . 24_655 106.62(2)
As1 Cd1 Br1 15_655 24_655 91.57(2)
Br1 Cd1 Br1 4_545 24_655 85.291(15)
As2 Cd2 Br1 . 6 125.922(19)
As2 Cd2 Br1 . . 125.923(19)
Br1 Cd2 Br1 6 . 89.07(3)
As2 Cd2 Br1 . 5 125.922(17)
Br1 Cd2 Br1 6 5 89.07(3)
Br1 Cd2 Br1 . 5 89.07(2)
As1 As1 Cd1 13_666 23_566 110.91(3)
As1 As1 Cd1 13_666 22_656 110.91(2)
Cd1 As1 Cd1 23_566 22_656 107.99(2)
As1 As1 Cd1 13_666 15_665 110.91(2)
Cd1 As1 Cd1 23_566 15_665 107.99(2)
Cd1 As1 Cd1 22_656 15_665 107.99(2)
Cd1 As2 Cd1 5 . 118.414(12)
Cd1 As2 Cd1 5 6 118.414(14)
Cd1 As2 Cd1 . 6 118.416(17)
Cd1 As2 Cd2 5 . 97.29(3)
Cd1 As2 Cd2 . . 97.29(3)
Cd1 As2 Cd2 6 . 97.29(3)
Cd2 Br1 Cd1 . 4 112.19(2)
Cd2 Br1 Cd1 . 23_566 108.48(2)
Cd1 Br1 Cd1 4 23_566 104.66(2)

loop_
_geom_bond_atom_site_label_1
_geom_bond_atom_site_label_2
_geom_bond_site_symmetry_2
_geom_bond_distance
Cd1 As2 . 2.5400(5)
Cd1 As1 15_655 2.5595(5)
Cd1 Br1 4_545 2.7933(11)
Cd1 Br1 24_655 2.9999(8)
Cd2 As2 . 2.5655(13)
Cd2 Br1 6 2.7596(11)
Cd2 Br1 . 2.7596(7)
Cd2 Br1 5 2.7596(7)
As1 As1 13_666 2.3945(19)
As1 Cd1 23_566 2.5594(9)
As1 Cd1 22_656 2.5595(5)
As1 Cd1 15_665 2.5595(5)
As2 Cd1 5 2.5400(6)
As2 Cd1 6 2.5400(5)
Br1 Cd1 4 2.7932(11)
Br1 Cd1 23_566 2.9999(8)

loop_
_geom_torsion_atom_site_label_1
_geom_torsion_atom_site_label_2
_geom_torsion_atom_site_label_3
_geom_torsion_atom_site_label_4
_geom_torsion_site_symmetry_1
_geom_torsion_site_symmetry_4
_geom_torsion
As1 Cd1 As2 Cd1 15_655 5 90.34(7)
Br1 Cd1 As2 Cd1 4_545 5 -117.28(4)
Br1 Cd1 As2 Cd1 24_655 5 -23.66(5)
As1 Cd1 As2 Cd1 15_655 6 -114.45(6)
Br1 Cd1 As2 Cd1 4_545 6 37.93(6)
Br1 Cd1 As2 Cd1 24_655 6 131.55(4)
As1 Cd1 As2 Cd2 15_655 . -12.05(5)
Br1 Cd1 As2 Cd2 4_545 . 140.33(2)
Br1 Cd1 As2 Cd2 24_655 . -126.06(2)
Br1 Cd2 As2 Cd1 6 5 9.443(19)
Br1 Cd2 As2 Cd1 . 5 129.44(2)
Br1 Cd2 As2 Cd1 5 5 -110.557(19)
Br1 Cd2 As2 Cd1 6 . 129.443(19)
Br1 Cd2 As2 Cd1 . . -110.56(2)
Br1 Cd2 As2 Cd1 5 . 9.442(19)
Br1 Cd2 As2 Cd1 6 6 -110.56(2)
Br1 Cd2 As2 Cd1 . 6 9.443(19)
Br1 Cd2 As2 Cd1 5 6 129.44(2)
As2 Cd2 Br1 Cd1 . 4 27.93(3)
Br1 Cd2 Br1 Cd1 6 4 163.39(3)
Br1 Cd2 Br1 Cd1 5 4 -107.53(3)
As2 Cd2 Br1 Cd1 . 23_566 143.055(14)
Br1 Cd2 Br1 Cd1 6 23_566 -81.486(14)
Br1 Cd2 Br1 Cd1 5 23_566 7.60(2)
